data_1517313
loop_
_publ_author_name
'Gould, Eoin'
'Walden, Daniel M.'
'Kasten, Kevin'
'Johnston, Ryne C.'
'Wu, Jiufeng'
'Slawin, Alexandra M. Z.'
'Mustard, Thomas J. L.'
'Johnston, Brittany'
'Davies, Tony'
'Ha-Yeon Cheong, Paul'
'Smith, Andrew D.'

_publ_section_title
;
 Catalyst selective and regiodivergent O- to C- or N-carboxyl transfer of
 pyrazolyl carbonates: synthetic and computational studies
;
_journal_issue 9
_journal_name_full 'Chemical Science'
_journal_page_first 3651
_journal_paper_doi 10.1039/C4SC00879K
_journal_volume 5
_journal_year 2014
_chemical_absolute_configuration unk
_chemical_formula_moiety 'C18 H16 N2 O3'
_chemical_formula_sum 'C18 H16 N2 O3'
_chemical_formula_weight 308.34
_space_group_IT_number 29
_symmetry_cell_setting orthorhombic
_symmetry_Int_Tables_number 29
_symmetry_space_group_name_Hall 'P 2c -2ac'
_symmetry_space_group_name_H-M 'P c a 21'
_atom_sites_solution_hydrogens geom
_atom_sites_solution_primary direct
_atom_sites_solution_secondary difmap
_cell_angle_alpha 90.0000
_cell_angle_beta 90.0000
_cell_angle_gamma 90.0000
_cell_formula_units_Z 4
_cell_length_a 28.940(9)
_cell_length_b 5.9109(15)
_cell_length_c 9.179(3)
_cell_measurement_reflns_used 5032
_cell_measurement_temperature 93
_cell_measurement_theta_max 25.35
_cell_measurement_theta_min 2.33
_cell_volume 1570.2(8)
_computing_cell_refinement 'CrystalClear-SM Expert 2.0 rc13'
_computing_data_collection 'CrystalClear-SM Expert 2.0 rc13 (Rigaku, 2009)'
_computing_data_reduction 'CrystalClear-SM Expert 2.0 rc13'
_computing_molecular_graphics 'CrystalStructure 4.1'
_computing_publication_material 'CrystalStructure 4.1 (Rigaku, 2013)'
_computing_structure_refinement 'SHELXL-2013 (Sheldrick, 2013)'
_computing_structure_solution 'SIR2004 (Burla, et al., 2005)'
_diffrn_ambient_temperature 93
_diffrn_detector_area_resol_mean 14.629
_diffrn_measured_fraction_theta_full 0.987
_diffrn_measured_fraction_theta_max 0.986
_diffrn_measurement_device_type 'Rigaku Mercury70'
_diffrn_measurement_method \w
_diffrn_radiation_type 'Mo K\a'
_diffrn_radiation_wavelength 0.71075
_diffrn_reflns_av_R_equivalents 0.0347
_diffrn_reflns_Laue_measured_fraction_full 0.987
_diffrn_reflns_Laue_measured_fraction_max 0.986
_diffrn_reflns_limit_h_max 34
_diffrn_reflns_limit_h_min -34
_diffrn_reflns_limit_k_max 6
_diffrn_reflns_limit_k_min -7
_diffrn_reflns_limit_l_max 7
_diffrn_reflns_limit_l_min -11
_diffrn_reflns_number 8362
_diffrn_reflns_point_group_measured_fraction_full 0.780
_diffrn_reflns_point_group_measured_fraction_max 0.768
_diffrn_reflns_theta_full 25.000
_diffrn_reflns_theta_max 25.360
_diffrn_reflns_theta_min 2.628
_diffrn_standards_number 0
_exptl_absorpt_coefficient_mu 0.090
_exptl_absorpt_correction_T_max 0.982
_exptl_absorpt_correction_T_min 0.799
_exptl_absorpt_correction_type multi-scan
_exptl_absorpt_process_details 'REQAB (Rigaku, 1998)'
_exptl_crystal_colour colorless
_exptl_crystal_density_diffrn 1.304
_exptl_crystal_density_method 'not measured'
_exptl_crystal_description prism
_exptl_crystal_F_000 648.00
_exptl_crystal_size_max 0.200
_exptl_crystal_size_mid 0.200
_exptl_crystal_size_min 0.200
_refine_diff_density_max 0.14
_refine_diff_density_min -0.19
_refine_ls_abs_structure_details
;
 Flack x determined using 618 quotients [(I+)-(I-)]/[(I+)+(I-)]
 (Parsons and Flack (2004), Acta Cryst. A60, s61).
;
_refine_ls_abs_structure_Flack -0.1(7)
_refine_ls_extinction_method none
_refine_ls_goodness_of_fit_ref 1.073
_refine_ls_hydrogen_treatment constr
_refine_ls_number_parameters 210
_refine_ls_number_reflns 2204
_refine_ls_number_restraints 1
_refine_ls_R_factor_gt 0.0353
_refine_ls_shift/su_max 0.001
_refine_ls_structure_factor_coef Fsqd
_refine_ls_weighting_details 'w = 1/[\s^2^(Fo^2^)+(0.0511P)^2^+0.0826P] where P=(Fo^2^+2Fc^2^)/3'
_refine_ls_weighting_scheme calc
_refine_ls_wR_factor_ref 0.0859
_reflns_number_gt 2111
_reflns_number_total 2204
_reflns_threshold_expression F^2^>2.0\s(F^2^)
_cod_duplicate_entry 1516814
_cod_data_source_file c4sc00879k2.cif
_cod_data_source_block S13
_cod_original_cell_volume 1570.1(8)
_cod_database_code 1517313

loop_
_symmetry_equiv_pos_site_id
_symmetry_equiv_pos_as_xyz
1 +X,+Y,+Z
2 1/2-X,+Y,1/2+Z
3 1/2+X,-Y,+Z
4 -X,-Y,1/2+Z

loop_
_atom_site_label
_atom_site_type_symbol
_atom_site_fract_x
_atom_site_fract_y
_atom_site_fract_z
_atom_site_U_iso_or_equiv
_atom_site_adp_type
_atom_site_occupancy
_atom_site_site_symmetry_multiplicity
_atom_site_site_symmetry_order
_atom_site_calc_flag
_atom_site_refinement_flags
O3 O 0.70494(5) 0.1088(2) 0.35155(18) 0.0295(4) Uani 1 4 0 d .
O7 O 0.74183(6) 0.3500(3) 0.1981(2) 0.0391(5) Uani 1 4 0 d .
O8 O 0.77873(6) 0.1043(3) 0.3477(2) 0.0313(4) Uani 1 4 0 d .
N1 N 0.59916(7) 0.3821(3) 0.2826(2) 0.0251(5) Uani 1 4 0 d .
N2 N 0.64091(6) 0.3589(3) 0.3470(2) 0.0254(5) Uani 1 4 0 d .
C3 C 0.66257(8) 0.1743(4) 0.2959(3) 0.0245(5) Uani 1 4 0 d .
C4 C 0.63586(8) 0.0656(4) 0.1957(3) 0.0249(5) Uani 1 4 0 d .
C5 C 0.59567(8) 0.2048(4) 0.1905(3) 0.0227(5) Uani 1 4 0 d .
C6 C 0.65785(9) 0.5283(4) 0.4482(3) 0.0313(6) Uani 1 4 0 d .
C7 C 0.74248(8) 0.2054(4) 0.2881(3) 0.0261(5) Uani 1 4 0 d .
C9 C 0.82282(8) 0.1757(4) 0.2992(3) 0.0264(5) Uani 1 4 0 d .
C10 C 0.84205(9) 0.3675(4) 0.3566(3) 0.0325(6) Uani 1 4 0 d .
C11 C 0.88662(10) 0.4222(5) 0.3175(3) 0.0400(7) Uani 1 4 0 d .
C12 C 0.91129(9) 0.2828(5) 0.2241(3) 0.0438(7) Uani 1 4 0 d .
C13 C 0.89089(10) 0.0914(5) 0.1677(3) 0.0449(7) Uani 1 4 0 d .
C14 C 0.84597(9) 0.0362(4) 0.2049(3) 0.0344(6) Uani 1 4 0 d .
C15 C 0.64931(9) -0.1424(3) 0.1124(3) 0.0304(6) Uani 1 4 0 d .
C16 C 0.55418(8) 0.1850(3) 0.0983(3) 0.0233(5) Uani 1 4 0 d .
C17 C 0.54393(9) -0.0132(4) 0.0219(3) 0.0288(6) Uani 1 4 0 d .
C18 C 0.50621(9) -0.0249(4) -0.0702(3) 0.0316(6) Uani 1 4 0 d .
C19 C 0.47736(9) 0.1596(4) -0.0870(3) 0.0301(6) Uani 1 4 0 d .
C20 C 0.48630(8) 0.3561(4) -0.0092(3) 0.0299(6) Uani 1 4 0 d .
C21 C 0.52394(8) 0.3687(4) 0.0825(3) 0.0267(6) Uani 1 4 0 d .
H6A H 0.67635 0.64021 0.39534 0.0376 Uiso 1 4 0 calc R
H6B H 0.67701 0.45522 0.52263 0.0376 Uiso 1 4 0 calc R
H6C H 0.63161 0.60374 0.49507 0.0376 Uiso 1 4 0 calc R
H10 H 0.82508 0.46068 0.42176 0.0389 Uiso 1 4 0 calc R
H11 H 0.90052 0.55591 0.3547 0.0480 Uiso 1 4 0 calc R
H12 H 0.94225 0.31929 0.19899 0.0526 Uiso 1 4 0 calc R
H13 H 0.90772 -0.00306 0.10292 0.0539 Uiso 1 4 0 calc R
H14 H 0.83154 -0.095 0.16611 0.0413 Uiso 1 4 0 calc R
H15A H 0.63041 -0.27048 0.14476 0.0365 Uiso 1 4 0 calc R
H15B H 0.68201 -0.17598 0.12973 0.0365 Uiso 1 4 0 calc R
H15C H 0.64429 -0.1168 0.00805 0.0365 Uiso 1 4 0 calc R
H17 H 0.5632 -0.14208 0.03351 0.0346 Uiso 1 4 0 calc R
H18 H 0.50009 -0.16053 -0.12232 0.0379 Uiso 1 4 0 calc R
H19 H 0.45164 0.15194 -0.15113 0.0362 Uiso 1 4 0 calc R
H20 H 0.46635 0.48277 -0.01929 0.0359 Uiso 1 4 0 calc R
H21 H 0.52947 0.50387 0.13572 0.0320 Uiso 1 4 0 calc R

loop_
_atom_site_aniso_label
_atom_site_aniso_U_11
_atom_site_aniso_U_22
_atom_site_aniso_U_33
_atom_site_aniso_U_12
_atom_site_aniso_U_13
_atom_site_aniso_U_23
O3 0.0235(9) 0.0341(10) 0.0308(10) -0.0000(7) -0.0004(8) 0.0088(8)
O7 0.0293(11) 0.0452(10) 0.0430(12) 0.0005(7) -0.0015(9) 0.0196(10)
O8 0.0228(9) 0.0365(10) 0.0345(10) 0.0023(7) 0.0000(8) 0.0101(8)
N1 0.0239(10) 0.0270(10) 0.0243(11) -0.0024(7) -0.0009(9) -0.0007(8)
N2 0.0245(10) 0.0278(10) 0.0239(11) -0.0015(8) -0.0010(9) -0.0012(8)
C3 0.0212(12) 0.0283(12) 0.0240(13) -0.0003(9) 0.0005(11) 0.0050(10)
C4 0.0278(13) 0.0244(11) 0.0225(12) -0.0002(9) 0.0022(10) 0.0032(10)
C5 0.0248(12) 0.0219(11) 0.0215(12) -0.0034(9) 0.0027(10) 0.0039(10)
C6 0.0342(14) 0.0314(13) 0.0284(14) -0.0042(11) -0.0044(11) -0.0024(11)
C7 0.0250(13) 0.0284(12) 0.0249(14) 0.0008(9) -0.0001(11) 0.0006(12)
C9 0.0233(12) 0.0308(12) 0.0251(13) 0.0033(10) -0.0010(11) 0.0042(10)
C10 0.0354(14) 0.0348(14) 0.0272(15) 0.0041(11) -0.0024(12) -0.0005(11)
C11 0.0356(15) 0.0474(16) 0.0371(16) -0.0089(12) -0.0122(13) 0.0069(13)
C12 0.0264(14) 0.0617(18) 0.0433(18) 0.0016(13) -0.0015(14) 0.0202(15)
C13 0.0415(16) 0.0538(18) 0.0394(18) 0.0169(13) 0.0086(14) 0.0060(14)
C14 0.0380(15) 0.0331(13) 0.0321(15) 0.0049(11) 0.0012(13) -0.0020(12)
C15 0.0336(14) 0.0281(12) 0.0295(14) 0.0040(10) 0.0036(11) -0.0001(10)
C16 0.0240(12) 0.0250(11) 0.0210(12) -0.0022(9) 0.0044(10) 0.0021(10)
C17 0.0333(13) 0.0254(12) 0.0278(14) -0.0013(10) -0.0002(11) 0.0006(10)
C18 0.0367(15) 0.0285(13) 0.0295(16) -0.0058(11) -0.0014(12) -0.0037(10)
C19 0.0295(13) 0.0340(14) 0.0270(14) -0.0082(10) -0.0011(12) 0.0014(11)
C20 0.0280(13) 0.0325(13) 0.0293(15) 0.0009(10) 0.0000(12) 0.0015(10)
C21 0.0291(14) 0.0254(12) 0.0255(14) -0.0002(9) 0.0028(11) -0.0019(9)

loop_
_atom_type_symbol
_atom_type_description
_atom_type_scat_dispersion_real
_atom_type_scat_dispersion_imag
_atom_type_scat_source
C C 0.0033 0.0016
;
International Tables for Crystallography
(1992, Vol. C, Tables 4.2.6.8 and 6.1.1.4)
;
H H 0.0000 0.0000
;
International Tables for Crystallography
(1992, Vol. C, Table 6.1.1.4)
;
N N 0.0061 0.0033
;
International Tables for Crystallography
(1992, Vol. C, Tables 4.2.6.8 and 6.1.1.4)
;
O O 0.0106 0.0060
;
International Tables for Crystallography
(1992, Vol. C, Tables 4.2.6.8 and 6.1.1.4)
;

loop_
_geom_angle_atom_site_label_1
_geom_angle_atom_site_label_2
_geom_angle_atom_site_label_3
_geom_angle
_geom_angle_publ_flag
C3 O3 C7 115.65(18) yes
C7 O8 C9 116.72(18) yes
N2 N1 C5 105.20(18) yes
N1 N2 C3 110.28(18) yes
N1 N2 C6 120.81(18) yes
C3 N2 C6 128.79(19) yes
O3 C3 N2 120.8(2) yes
O3 C3 C4 128.3(2) yes
N2 C3 C4 110.7(2) yes
C3 C4 C5 102.31(19) yes
C3 C4 C15 125.7(2) yes
C5 C4 C15 131.9(2) yes
N1 C5 C4 111.5(2) yes
N1 C5 C16 118.84(19) yes
C4 C5 C16 129.6(2) yes
O3 C7 O7 126.0(2) yes
O3 C7 O8 105.44(19) yes
O7 C7 O8 128.6(2) yes
O8 C9 C10 119.5(2) yes
O8 C9 C14 117.4(2) yes
C10 C9 C14 122.9(2) yes
C9 C10 C11 118.4(2) yes
C10 C11 C12 120.2(3) yes
C11 C12 C13 120.0(3) yes
C12 C13 C14 120.3(3) yes
C9 C14 C13 118.3(2) yes
C5 C16 C17 121.9(2) yes
C5 C16 C21 120.41(19) yes
C17 C16 C21 117.7(2) yes
C16 C17 C18 121.1(2) yes
C17 C18 C19 120.4(2) yes
C18 C19 C20 119.4(2) yes
C19 C20 C21 120.4(2) yes
C16 C21 C20 120.9(2) yes
N2 C6 H6A 109.472 no
N2 C6 H6B 109.473 no
N2 C6 H6C 109.458 no
H6A C6 H6B 109.489 no
H6A C6 H6C 109.466 no
H6B C6 H6C 109.468 no
C9 C10 H10 120.821 no
C11 C10 H10 120.797 no
C10 C11 H11 119.894 no
C12 C11 H11 119.890 no
C11 C12 H12 120.004 no
C13 C12 H12 119.999 no
C12 C13 H13 119.889 no
C14 C13 H13 119.857 no
C9 C14 H14 120.866 no
C13 C14 H14 120.867 no
C4 C15 H15A 109.473 no
C4 C15 H15B 109.478 no
C4 C15 H15C 109.466 no
H15A C15 H15B 109.470 no
H15A C15 H15C 109.463 no
H15B C15 H15C 109.478 no
C16 C17 H17 119.444 no
C18 C17 H17 119.457 no
C17 C18 H18 119.820 no
C19 C18 H18 119.814 no
C18 C19 H19 120.311 no
C20 C19 H19 120.304 no
C19 C20 H20 119.774 no
C21 C20 H20 119.783 no
C16 C21 H21 119.530 no
C20 C21 H21 119.527 no

loop_
_geom_bond_atom_site_label_1
_geom_bond_atom_site_label_2
_geom_bond_distance
_geom_bond_publ_flag
O3 C3 1.383(3) yes
O3 C7 1.359(3) yes
O7 C7 1.189(3) yes
O8 C7 1.325(3) yes
O8 C9 1.415(3) yes
N1 N2 1.352(3) yes
N1 C5 1.350(3) yes
N2 C3 1.343(3) yes
N2 C6 1.451(3) yes
C3 C4 1.363(3) yes
C4 C5 1.426(3) yes
C4 C15 1.500(3) yes
C5 C16 1.474(3) yes
C9 C10 1.368(3) yes
C9 C14 1.371(4) yes
C10 C11 1.377(4) yes
C11 C12 1.388(4) yes
C12 C13 1.377(4) yes
C13 C14 1.383(4) yes
C16 C17 1.397(3) yes
C16 C21 1.402(3) yes
C17 C18 1.383(4) yes
C18 C19 1.382(3) yes
C19 C20 1.388(3) yes
C20 C21 1.379(3) yes
C6 H6A 0.980 no
C6 H6B 0.980 no
C6 H6C 0.980 no
C10 H10 0.950 no
C11 H11 0.950 no
C12 H12 0.950 no
C13 H13 0.950 no
C14 H14 0.950 no
C15 H15A 0.980 no
C15 H15B 0.980 no
C15 H15C 0.980 no
C17 H17 0.950 no
C18 H18 0.950 no
C19 H19 0.950 no
C20 H20 0.950 no
C21 H21 0.950 no

loop_
_geom_contact_atom_site_label_1
_geom_contact_atom_site_label_2
_geom_contact_distance
_geom_contact_publ_flag
_geom_contact_site_symmetry_2
O3 N1 3.519(3) no .
O3 C5 3.537(3) no .
O3 C6 2.965(3) no .
O3 C9 3.468(3) no .
O3 C15 3.101(3) no .
O7 N2 3.225(3) no .
O7 C3 2.674(3) no .
O7 C4 3.498(3) no .
O7 C6 3.506(3) no .
O7 C9 2.724(3) no .
O7 C10 3.247(3) no .
O7 C14 3.539(3) no .
O8 C3 3.420(3) no .
N1 C21 2.849(3) no .
N2 C7 3.123(3) no .
N2 C16 3.546(3) no .
C4 C7 3.305(3) no .
C4 C17 3.137(4) no .
C5 C6 3.534(3) no .
C6 C7 3.435(4) no .
C7 C10 3.101(4) no .
C7 C14 3.249(4) no .
C9 C12 2.726(4) no .
C10 C13 2.769(4) no .
C11 C14 2.768(4) no .
C15 C16 3.368(3) no .
C15 C17 3.252(4) no .
C16 C19 2.803(4) no .
C17 C20 2.762(3) no .
C18 C21 2.764(3) no .
O3 C14 3.588(3) no 2_655
O7 O8 3.579(3) no 2_654
O8 O7 3.579(3) no 2_655
O8 C15 3.517(3) no 2_655
N1 C15 3.528(3) no 1_565
N1 C20 3.488(3) no 4_665
N2 C13 3.465(4) no 2_655
C6 C12 3.538(4) no 2_655
C6 C13 3.566(4) no 2_655
C9 C15 3.528(4) no 2_655
C11 C16 3.397(4) no 2_655
C11 C21 3.566(4) no 2_655
C12 C6 3.538(4) no 2_654
C12 C17 3.495(4) no 2_655
C12 C18 3.546(4) no 2_655
C13 N2 3.465(4) no 2_654
C13 C6 3.566(4) no 2_654
C14 O3 3.588(3) no 2_654
C15 O8 3.517(3) no 2_654
C15 N1 3.528(3) no 1_545
C15 C9 3.528(4) no 2_654
C16 C11 3.397(4) no 2_654
C17 C12 3.495(4) no 2_654
C18 C12 3.546(4) no 2_654
C20 N1 3.488(3) no 4_664
C21 C11 3.566(4) no 2_654
O3 H6A 3.2733 no .
O3 H6B 2.7043 no .
O3 H15B 2.7237 no .
O7 H6A 3.1324 no .
O7 H6B 3.5750 no .
O7 H10 3.2323 no .
O8 H10 2.5882 no .
O8 H14 2.5497 no .
N1 H6A 2.8965 no .
N1 H6B 3.1809 no .
N1 H6C 2.5305 no .
N1 H21 2.5304 no .
C3 H6A 2.9286 no .
C3 H6B 2.6947 no .
C3 H6C 3.2538 no .
C3 H15A 3.1150 no .
C3 H15B 2.6326 no .
C3 H15C 3.1974 no .
C4 H17 2.8540 no .
C5 H15A 3.0132 no .
C5 H15B 3.4088 no .
C5 H15C 2.8979 no .
C5 H17 2.6765 no .
C5 H21 2.6549 no .
C7 H6A 3.3520 no .
C7 H6B 3.2255 no .
C7 H10 3.0815 no .
C7 H14 3.3242 no .
C7 H15B 3.2029 no .
C9 H11 3.2197 no .
C9 H13 3.2249 no .
C10 H12 3.2531 no .
C10 H14 3.2594 no .
C11 H13 3.2516 no .
C12 H10 3.2593 no .
C12 H14 3.2551 no .
C13 H11 3.2501 no .
C14 H10 3.2593 no .
C14 H12 3.2507 no .
C15 H17 2.5950 no .
C16 H15A 3.5066 no .
C16 H15C 3.2661 no .
C16 H18 3.2741 no .
C16 H20 3.2747 no .
C17 H15A 3.1381 no .
C17 H15C 2.9710 no .
C17 H19 3.2572 no .
C17 H21 3.2569 no .
C18 H20 3.2487 no .
C19 H17 3.2518 no .
C19 H21 3.2549 no .
C20 H18 3.2499 no .
C21 H17 3.2572 no .
C21 H19 3.2584 no .
H10 H11 2.3371 no .
H11 H12 2.3361 no .
H12 H13 2.3252 no .
H13 H14 2.3435 no .
H15A H17 2.3242 no .
H15B H17 3.5556 no .
H15C H17 2.3631 no .
H17 H18 2.3224 no .
H18 H19 2.3339 no .
H19 H20 2.3387 no .
H20 H21 2.3188 no .
O3 H6A 2.9183 no 1_545
O3 H14 3.3018 no 2_655
O7 H6B 2.9149 no 2_654
O7 H10 3.2572 no 2_654
O7 H15B 3.3527 no 1_565
O8 H15B 3.2771 no 2_655
O8 H15C 2.9730 no 2_655
N1 H15A 2.5761 no 1_565
N1 H18 3.2752 no 4_655
N1 H19 3.5348 no 4_655
N1 H19 3.1810 no 4_665
N1 H20 2.7459 no 4_665
N2 H13 3.4749 no 2_655
N2 H15A 2.8876 no 1_565
N2 H15B 3.5988 no 1_565
N2 H20 3.4665 no 4_665
C3 H6A 3.3101 no 1_545
C4 H6A 3.3243 no 1_545
C4 H19 3.1687 no 4_655
C5 H15A 3.2874 no 1_565
C5 H18 3.2711 no 4_655
C5 H19 2.9041 no 4_655
C6 H14 3.0088 no 2_665
C6 H15A 3.1313 no 1_565
C6 H15B 3.4773 no 1_565
C9 H6B 3.0292 no 2_654
C9 H15C 2.7511 no 2_655
C10 H6B 3.1574 no 2_654
C10 H15A 3.4943 no 2_665
C10 H15C 3.2069 no 2_655
C10 H15C 3.3734 no 2_665
C11 H6B 3.2796 no 2_654
C11 H6C 3.1921 no 2_654
C11 H14 3.5518 no 1_565
C11 H15A 3.5445 no 2_665
C11 H15C 3.3589 no 2_665
C11 H17 3.5596 no 2_665
C12 H6B 3.3148 no 2_654
C12 H6C 3.0918 no 2_654
C12 H20 3.0740 no 3_565
C13 H6B 3.2028 no 2_654
C13 H6C 3.3530 no 2_644
C13 H6C 3.4791 no 2_654
C13 H15C 3.5090 no 2_655
C14 H6B 3.0621 no 2_654
C14 H6C 3.2657 no 2_644
C14 H11 3.5273 no 1_545
C14 H15C 2.9393 no 2_655
C15 H6A 3.0017 no 1_545
C15 H10 3.0188 no 2_644
C15 H11 3.2942 no 2_644
C16 H11 3.3947 no 2_654
C16 H18 3.0109 no 4_655
C16 H19 3.0472 no 4_655
C17 H11 3.3804 no 2_644
C17 H12 3.5789 no 2_654
C17 H19 3.1137 no 4_655
C17 H21 3.0683 no 1_545
C18 H12 3.2941 no 2_654
C18 H12 3.5441 no 3_455
C18 H13 3.2676 no 3_455
C18 H20 3.1651 no 1_545
C18 H21 3.4329 no 1_545
C19 H6C 3.5312 no 4_664
C19 H12 3.1879 no 2_654
C19 H13 2.8207 no 3_455
C19 H21 3.2364 no 4_664
C20 H6C 3.4208 no 4_664
C20 H12 3.3904 no 2_654
C20 H12 2.9933 no 3_465
C20 H13 3.2536 no 3_455
C20 H18 3.0659 no 1_565
C20 H21 3.3931 no 4_664
C21 H11 3.2208 no 2_654
C21 H12 3.1833 no 3_465
C21 H17 3.1390 no 1_565
C21 H18 3.4280 no 1_565
C21 H18 3.0563 no 4_655
H6A O3 2.9183 no 1_565
H6A C3 3.3101 no 1_565
H6A C4 3.3243 no 1_565
H6A C15 3.0017 no 1_565
H6A H14 2.9460 no 2_665
H6A H15A 2.7086 no 1_565
H6A H15B 2.6741 no 1_565
H6B O7 2.9149 no 2_655
H6B C9 3.0292 no 2_655
H6B C10 3.1574 no 2_655
H6B C11 3.2796 no 2_655
H6B C12 3.3148 no 2_655
H6B C13 3.2028 no 2_655
H6B C14 3.0621 no 2_655
H6B H14 3.5175 no 2_655
H6B H14 2.9772 no 2_665
H6C C11 3.1921 no 2_655
H6C C12 3.0918 no 2_655
H6C C13 3.4791 no 2_655
H6C C13 3.3530 no 2_665
H6C C14 3.2657 no 2_665
H6C C19 3.5312 no 4_665
H6C C20 3.4208 no 4_665
H6C H11 3.4411 no 2_655
H6C H12 3.3014 no 2_655
H6C H13 2.7708 no 2_665
H6C H14 2.6025 no 2_665
H6C H15A 3.3004 no 1_565
H6C H19 3.1130 no 4_665
H6C H20 2.8837 no 4_665
H10 O7 3.2572 no 2_655
H10 C15 3.0188 no 2_665
H10 H14 3.5269 no 1_565
H10 H15A 2.8938 no 2_665
H10 H15B 2.8807 no 2_665
H10 H15C 2.7659 no 2_665
H11 C14 3.5273 no 1_565
H11 C15 3.2942 no 2_665
H11 C16 3.3947 no 2_655
H11 C17 3.3804 no 2_665
H11 C21 3.2208 no 2_655
H11 H6C 3.4411 no 2_654
H11 H13 3.4900 no 1_565
H11 H14 3.3525 no 1_565
H11 H15A 2.9904 no 2_665
H11 H15C 2.7213 no 2_665
H11 H17 2.6425 no 2_665
H11 H18 3.3357 no 2_665
H11 H21 3.2944 no 2_655
H12 C17 3.5789 no 2_655
H12 C18 3.2941 no 2_655
H12 C18 3.5441 no 3_555
H12 C19 3.1879 no 2_655
H12 C20 3.3904 no 2_655
H12 C20 2.9933 no 3_565
H12 C21 3.1833 no 3_565
H12 H6C 3.3014 no 2_654
H12 H18 3.5186 no 3_555
H12 H19 3.5073 no 2_655
H12 H20 2.4227 no 3_565
H12 H21 2.7930 no 3_565
H13 N2 3.4749 no 2_654
H13 C18 3.2676 no 3_555
H13 C19 2.8207 no 3_555
H13 C20 3.2536 no 3_555
H13 H6C 2.7708 no 2_644
H13 H11 3.4900 no 1_545
H13 H18 3.5150 no 3_555
H13 H19 2.7978 no 3_555
H13 H20 3.4896 no 3_555
H14 O3 3.3017 no 2_654
H14 C6 3.0088 no 2_644
H14 C11 3.5518 no 1_545
H14 H6A 2.9460 no 2_644
H14 H6B 2.9772 no 2_644
H14 H6B 3.5175 no 2_654
H14 H6C 2.6025 no 2_644
H14 H10 3.5269 no 1_545
H14 H11 3.3525 no 1_545
H14 H15C 3.2182 no 2_655
H15A N1 2.5761 no 1_545
H15A N2 2.8876 no 1_545
H15A C5 3.2874 no 1_545
H15A C6 3.1313 no 1_545
H15A C10 3.4943 no 2_644
H15A C11 3.5445 no 2_644
H15A H6A 2.7086 no 1_545
H15A H6C 3.3004 no 1_545
H15A H10 2.8938 no 2_644
H15A H11 2.9904 no 2_644
H15A H19 3.1047 no 4_655
H15A H21 3.2124 no 1_545
H15B O7 3.3527 no 1_545
H15B O8 3.2771 no 2_654
H15B N2 3.5988 no 1_545
H15B C6 3.4773 no 1_545
H15B H6A 2.6741 no 1_545
H15B H10 2.8807 no 2_644
H15C O8 2.9730 no 2_654
H15C C9 2.7511 no 2_654
H15C C10 3.3734 no 2_644
H15C C10 3.2069 no 2_654
H15C C11 3.3589 no 2_644
H15C C13 3.5090 no 2_654
H15C C14 2.9393 no 2_654
H15C H10 2.7659 no 2_644
H15C H11 2.7213 no 2_644
H15C H14 3.2182 no 2_654
H17 C11 3.5596 no 2_644
H17 C21 3.1390 no 1_545
H17 H11 2.6425 no 2_644
H17 H19 2.9269 no 4_655
H17 H21 2.4925 no 1_545
H18 N1 3.2752 no 4_654
H18 C5 3.2711 no 4_654
H18 C16 3.0109 no 4_654
H18 C20 3.0659 no 1_545
H18 C21 3.4280 no 1_545
H18 C21 3.0563 no 4_654
H18 H11 3.3357 no 2_644
H18 H12 3.5186 no 3_455
H18 H13 3.5150 no 3_455
H18 H20 2.5086 no 1_545
H18 H21 3.2043 no 1_545
H18 H21 3.1278 no 4_654
H19 N1 3.5348 no 4_654
H19 N1 3.1810 no 4_664
H19 C4 3.1687 no 4_654
H19 C5 2.9041 no 4_654
H19 C16 3.0472 no 4_654
H19 C17 3.1137 no 4_654
H19 H6C 3.1130 no 4_664
H19 H12 3.5073 no 2_654
H19 H13 2.7978 no 3_455
H19 H15A 3.1047 no 4_654
H19 H17 2.9269 no 4_654
H19 H21 2.8750 no 4_664
H20 N1 2.7459 no 4_664
H20 N2 3.4665 no 4_664
H20 C12 3.0740 no 3_465
H20 C18 3.1651 no 1_565
H20 H6C 2.8837 no 4_664
H20 H12 2.4227 no 3_465
H20 H13 3.4896 no 3_455
H20 H18 2.5086 no 1_565
H20 H21 3.1699 no 4_664
H21 C17 3.0683 no 1_565
H21 C18 3.4329 no 1_565
H21 C19 3.2364 no 4_665
H21 C20 3.3931 no 4_665
H21 H11 3.2944 no 2_654
H21 H12 2.7930 no 3_465
H21 H15A 3.2124 no 1_565
H21 H17 2.4925 no 1_565
H21 H18 3.2043 no 1_565
H21 H18 3.1278 no 4_655
H21 H19 2.8750 no 4_665
H21 H20 3.1699 no 4_665

loop_
_geom_torsion_atom_site_label_1
_geom_torsion_atom_site_label_2
_geom_torsion_atom_site_label_3
_geom_torsion_atom_site_label_4
_geom_torsion
_geom_torsion_publ_flag
C3 O3 C7 O7 5.6(3) no
C3 O3 C7 O8 -174.31(16) no
C7 O3 C3 N2 -87.0(2) no
C7 O3 C3 C4 97.7(3) no
C7 O8 C9 C10 81.5(3) no
C7 O8 C9 C14 -103.9(2) no
C9 O8 C7 O3 179.97(16) no
C9 O8 C7 O7 0.1(4) no
N2 N1 C5 C4 -0.1(2) no
N2 N1 C5 C16 -177.79(16) no
C5 N1 N2 C3 0.3(2) no
C5 N1 N2 C6 176.50(16) no
N1 N2 C3 O3 -176.55(18) no
N1 N2 C3 C4 -0.4(2) no
C6 N2 C3 O3 7.7(4) no
C6 N2 C3 C4 -176.2(2) no
O3 C3 C4 C5 176.1(2) no
O3 C3 C4 C15 -6.3(4) no
N2 C3 C4 C5 0.4(2) no
N2 C3 C4 C15 178.00(18) no
C3 C4 C5 N1 -0.2(2) no
C3 C4 C5 C16 177.2(2) no
C15 C4 C5 N1 -177.6(2) no
C15 C4 C5 C16 -0.2(4) no
N1 C5 C16 C17 -167.46(19) no
N1 C5 C16 C21 13.7(3) no
C4 C5 C16 C17 15.3(4) no
C4 C5 C16 C21 -163.5(2) no
O8 C9 C10 C11 174.25(18) no
O8 C9 C14 C13 -173.67(18) no
C10 C9 C14 C13 0.7(4) no
C14 C9 C10 C11 0.0(4) no
C9 C10 C11 C12 -1.0(4) no
C10 C11 C12 C13 1.4(4) no
C11 C12 C13 C14 -0.6(4) no
C12 C13 C14 C9 -0.4(4) no
C5 C16 C17 C18 -176.50(19) no
C5 C16 C21 C20 176.70(19) no
C17 C16 C21 C20 -2.2(3) no
C21 C16 C17 C18 2.3(3) no
C16 C17 C18 C19 -0.9(4) no
C17 C18 C19 C20 -0.7(4) no
C18 C19 C20 C21 0.9(4) no
C19 C20 C21 C16 0.6(4) no
